data_7705454
loop_
_publ_author_name
'Shen, Fu-Xing'
'Pramanik, Kuheli'
'Brand\~ao, Paula'
'Zhang, Yi-Quan'
'Jana, Narayan Ch'
'Wang, Xin-Yi'
'Panja, Anangamohan'

_publ_section_title
;
 Macrocycle supported dimetallic lanthanide complexes with slow magnetic
 relaxation in Dy<sub>2</sub> analogues.
;
_journal_issue 40
_journal_name_full 'Dalton transactions (Cambridge, England : 2003)'
_journal_page_first 14169
_journal_page_last 14179
_journal_paper_doi 10.1039/d0dt02778b
_journal_volume 49
_journal_year 2020
_chemical_formula_sum 'C42 H40 Cl2 F12 Gd2 N4 O10'
_chemical_formula_weight 1374.18
_space_group_crystal_system monoclinic
_space_group_IT_number 14
_space_group_name_Hall '-P 2yn'
_space_group_name_H-M_alt 'P 1 21/n 1'
_atom_sites_solution_hydrogens mixed
_audit_creation_method SHELXL-2018/3
_audit_update_record
;
2020-09-15 deposited with the CCDC.	2020-09-18 downloaded from the CCDC.
;
_cell_angle_alpha 90
_cell_angle_beta 100.85(3)
_cell_angle_gamma 90
_cell_formula_units_Z 2
_cell_length_a 12.373(2)
_cell_length_b 16.244(3)
_cell_length_c 12.411(2)
_cell_measurement_reflns_used 448
_cell_measurement_temperature 150(2)
_cell_measurement_theta_max 25.10
_cell_measurement_theta_min 2.92
_cell_volume 2449.9(8)
_computing_cell_refinement 'Bruker Smart'
_computing_data_collection 'Bruker Smart'
_computing_data_reduction 'Bruker Saint'
_computing_molecular_graphics 'Mercury (Macrae et al 2008)'
_computing_publication_material 'SHELXL-2016/4 (Sheldrick, 2016)'
_computing_structure_refinement 'SHELXL-2018/3 (Sheldrick, 2018)'
_computing_structure_solution 'SHELXT 2014/5 (Sheldrick, 2014)'
_diffrn_ambient_temperature 150(2)
_diffrn_measured_fraction_theta_full 1.000
_diffrn_measured_fraction_theta_max 0.994
_diffrn_measurement_device_type CCD
_diffrn_measurement_method 'omega and phi scans'
_diffrn_radiation_type MoK\a
_diffrn_radiation_wavelength 0.71073
_diffrn_reflns_av_R_equivalents 0.0338
_diffrn_reflns_av_unetI/netI 0.0203
_diffrn_reflns_Laue_measured_fraction_full 1.000
_diffrn_reflns_Laue_measured_fraction_max 0.994
_diffrn_reflns_limit_h_max 17
_diffrn_reflns_limit_h_min -17
_diffrn_reflns_limit_k_max 23
_diffrn_reflns_limit_k_min -23
_diffrn_reflns_limit_l_max 17
_diffrn_reflns_limit_l_min -17
_diffrn_reflns_number 70685
_diffrn_reflns_point_group_measured_fraction_full 1.000
_diffrn_reflns_point_group_measured_fraction_max 0.994
_diffrn_reflns_theta_full 25.242
_diffrn_reflns_theta_max 30.510
_diffrn_reflns_theta_min 2.093
_diffrn_source 'fine-focus sealed tube'
_exptl_absorpt_coefficient_mu 2.897
_exptl_absorpt_correction_T_max 0.7461
_exptl_absorpt_correction_T_min 0.6589
_exptl_absorpt_correction_type multi-scan
_exptl_absorpt_process_details sadabs
_exptl_crystal_colour Yellow
_exptl_crystal_density_diffrn 1.863
_exptl_crystal_description Block
_exptl_crystal_F_000 1340
_exptl_crystal_size_max 0.180
_exptl_crystal_size_mid 0.140
_exptl_crystal_size_min 0.040
_refine_diff_density_max 0.614
_refine_diff_density_min -0.627
_refine_diff_density_rms 0.082
_refine_ls_extinction_method none
_refine_ls_goodness_of_fit_ref 1.085
_refine_ls_hydrogen_treatment mixed
_refine_ls_matrix_type full
_refine_ls_number_parameters 345
_refine_ls_number_reflns 7448
_refine_ls_number_restraints 0
_refine_ls_restrained_S_all 1.085
_refine_ls_R_factor_all 0.0342
_refine_ls_R_factor_gt 0.0249
_refine_ls_shift/su_max 0.004
_refine_ls_shift/su_mean 0.000
_refine_ls_structure_factor_coef Fsqd
_refine_ls_weighting_details 'w=1/[\s^2^(Fo^2^)+(0.0179P)^2^+2.8971P] where P=(Fo^2^+2Fc^2^)/3'
_refine_ls_weighting_scheme calc
_refine_ls_wR_factor_gt 0.0506
_refine_ls_wR_factor_ref 0.0534
_reflns_Friedel_coverage 0.000
_reflns_number_gt 6422
_reflns_number_total 7448
_reflns_threshold_expression 'I > 2\s(I)'
_cod_data_source_file d0dt02778b2.cif
_cod_data_source_block Complex-6
_cod_depositor_comments 'Adding full bibliography for 7705453--7705458.cif.'
_cod_original_sg_symbol_H-M 'P 21/n'
_cod_database_code 7705454
_shelx_shelxl_version_number 2018/3
_shelx_space_group_comment
;
The symmetry employed for this shelxl refinement is uniquely defined
by the following loop, which should always be used as a source of
symmetry information in preference to the above space-group names.
They are only intended as comments.
;
_shelx_estimated_absorpt_t_min 0.624
_shelx_estimated_absorpt_t_max 0.893

loop_
_space_group_symop_operation_xyz
'x, y, z'
'-x+1/2, y+1/2, -z+1/2'
'-x, -y, -z'
'x-1/2, -y-1/2, z-1/2'

loop_
_atom_site_label
_atom_site_type_symbol
_atom_site_fract_x
_atom_site_fract_y
_atom_site_fract_z
_atom_site_U_iso_or_equiv
_atom_site_adp_type
_atom_site_occupancy
_atom_site_site_symmetry_order
_atom_site_calc_flag
_atom_site_refinement_flags_posn
_atom_site_refinement_flags_adp
_atom_site_refinement_flags_occupancy
_atom_site_disorder_assembly
_atom_site_disorder_group
Gd Gd 0.59279(2) 0.59924(2) 0.51633(2) 0.02096(3) Uani 1 1 d . . . . .
Cl1 Cl -0.00070(6) 0.73227(5) 0.39443(10) 0.0692(3) Uani 1 1 d . . . . .
O1 O 0.41437(12) 0.54723(9) 0.48908(12) 0.0239(3) Uani 1 1 d . . . . .
O2 O 0.68540(13) 0.72318(10) 0.48729(14) 0.0282(3) Uani 1 1 d . . . . .
O3 O 0.49212(14) 0.71022(10) 0.57010(13) 0.0303(3) Uani 1 1 d . . . . .
O4 O 0.77297(14) 0.57845(11) 0.61886(14) 0.0308(4) Uani 1 1 d . . . . .
O5 O 0.57973(14) 0.57651(11) 0.70396(13) 0.0330(4) Uani 1 1 d . . . . .
N1 N 0.48496(16) 0.65018(12) 0.32711(15) 0.0273(4) Uani 1 1 d . . . . .
N2 N 0.27470(17) 0.44416(12) 0.61257(17) 0.0285(4) Uani 1 1 d . . . . .
C1 C 0.32336(18) 0.59314(13) 0.46899(19) 0.0250(4) Uani 1 1 d . . . . .
C2 C 0.30204(19) 0.64739(14) 0.3781(2) 0.0290(5) Uani 1 1 d . . . . .
C3 C 0.2006(2) 0.68978(16) 0.3552(2) 0.0371(6) Uani 1 1 d . . . . .
H3 H 0.183975 0.724379 0.292552 0.045 Uiso 1 1 calc R U . . .
C4 C 0.1260(2) 0.68094(16) 0.4236(3) 0.0418(7) Uani 1 1 d . . . . .
C5 C 0.1487(2) 0.63142(16) 0.5158(3) 0.0386(6) Uani 1 1 d . . . . .
H5 H 0.097067 0.627776 0.563393 0.046 Uiso 1 1 calc R U . . .
C6 C 0.24664(19) 0.58678(14) 0.5394(2) 0.0287(5) Uani 1 1 d . . . . .
C7 C 0.3813(2) 0.66422(15) 0.30661(19) 0.0303(5) Uani 1 1 d . . . . .
H7 H 0.352490 0.688207 0.237345 0.036 Uiso 1 1 calc R U . . .
C8 C 0.5453(2) 0.67981(16) 0.24200(19) 0.0335(5) Uani 1 1 d . . . . .
H8A H 0.586528 0.730223 0.269278 0.040 Uiso 1 1 calc R U . . .
H8B H 0.491194 0.694991 0.175634 0.040 Uiso 1 1 calc R U . . .
C9 C 0.6258(2) 0.61723(17) 0.2099(2) 0.0380(6) Uani 1 1 d . . . . .
H9A H 0.588817 0.562974 0.200151 0.046 Uiso 1 1 calc R U . . .
H9B H 0.642632 0.633562 0.137951 0.046 Uiso 1 1 calc R U . . .
C10 C 0.2751(2) 0.53358(15) 0.6399(2) 0.0327(5) Uani 1 1 d . . . . .
H10A H 0.348941 0.549086 0.680731 0.039 Uiso 1 1 calc R U . . .
H10B H 0.221436 0.543804 0.688338 0.039 Uiso 1 1 calc R U . . .
C11 C 0.2663(2) 0.39264(16) 0.7094(2) 0.0347(5) Uani 1 1 d . . . . .
H11A H 0.238953 0.337429 0.683682 0.042 Uiso 1 1 calc R U . . .
H11B H 0.211354 0.417585 0.748124 0.042 Uiso 1 1 calc R U . . .
C12 C 0.65735(19) 0.79881(14) 0.48581(18) 0.0263(4) Uani 1 1 d . . . . .
C13 C 0.5662(2) 0.83404(15) 0.5156(2) 0.0329(5) Uani 1 1 d . . . . .
H13 H 0.556775 0.891972 0.508911 0.039 Uiso 1 1 calc R U . . .
C14 C 0.4853(2) 0.78658(15) 0.55621(19) 0.0314(5) Uani 1 1 d . . . . .
C15 C 0.7399(2) 0.85523(15) 0.4445(2) 0.0325(5) Uani 1 1 d . . . . .
C16 C 0.3852(3) 0.82892(19) 0.5837(3) 0.0504(8) Uani 1 1 d . . . . .
H16A H 0.389604 0.888146 0.570170 0.076 Uiso 1 1 calc R U . . .
H16B H 0.382310 0.819589 0.661127 0.076 Uiso 1 1 calc R U . . .
H16C H 0.318629 0.806472 0.537623 0.076 Uiso 1 1 calc R U . . .
C17 C 0.8123(2) 0.55711(14) 0.7166(2) 0.0298(5) Uani 1 1 d . . . . .
C18 C 0.7581(2) 0.54650(16) 0.8030(2) 0.0355(5) Uani 1 1 d . . . . .
H18 H 0.798859 0.529532 0.872060 0.043 Uiso 1 1 calc R U . . .
C19 C 0.6431(2) 0.56011(15) 0.79209(19) 0.0314(5) Uani 1 1 d . . . . .
C20 C 0.9375(2) 0.54524(18) 0.7379(2) 0.0405(6) Uani 1 1 d . . . . .
H20A H 0.963202 0.528855 0.814425 0.061 Uiso 0.1 1 calc R U P A 2
H20B H 0.956392 0.502276 0.689162 0.061 Uiso 0.1 1 calc R U P A 2
H20C H 0.973021 0.597017 0.723666 0.061 Uiso 0.1 1 calc R U P A 2
C21 C 0.5926(3) 0.5543(2) 0.8945(2) 0.0436(7) Uani 1 1 d . . . . .
H21A H 0.650205 0.541226 0.957842 0.065 Uiso 0.9 1 calc R U P B 1
H21B H 0.558512 0.607045 0.906802 0.065 Uiso 0.9 1 calc R U P B 1
H21C H 0.536660 0.510875 0.884682 0.065 Uiso 0.9 1 calc R U P B 1
F3 F 0.70817(14) 0.93470(9) 0.43295(15) 0.0458(4) Uani 1 1 d . . . . .
F1 F 0.75932(15) 0.83039(10) 0.34765(14) 0.0485(4) Uani 1 1 d . . . . .
F2 F 0.83699(13) 0.85462(11) 0.51417(15) 0.0506(4) Uani 1 1 d . . . . .
F5 F 0.97790(15) 0.50886(14) 0.83438(18) 0.0583(6) Uani 0.9 1 d . . P C 1
F6 F 0.98852(15) 0.61827(12) 0.73974(17) 0.0501(5) Uani 0.9 1 d . . P C 1
F4 F 0.97060(15) 0.50118(14) 0.65967(19) 0.0577(6) Uani 0.9 1 d . . P C 1
F4A F 0.4956(17) 0.5758(15) 0.8731(16) 0.066(3) Uani 0.1 1 d . . P D 2
F6A F 0.6449(17) 0.5951(14) 0.9645(16) 0.066(3) Uani 0.1 1 d . . P D 2
F5A F 0.5965(17) 0.4762(15) 0.9120(15) 0.066(3) Uani 0.1 1 d . . P D 2
H2N H 0.213(2) 0.4353(18) 0.567(2) 0.033(7) Uiso 1 1 d . . . . .

loop_
_atom_site_aniso_label
_atom_site_aniso_U_11
_atom_site_aniso_U_22
_atom_site_aniso_U_33
_atom_site_aniso_U_23
_atom_site_aniso_U_13
_atom_site_aniso_U_12
Gd 0.02135(5) 0.02201(5) 0.02177(5) -0.00041(4) 0.00982(4) -0.00010(4)
Cl1 0.0280(3) 0.0549(5) 0.1225(8) 0.0063(5) 0.0086(4) 0.0158(3)
O1 0.0204(7) 0.0240(7) 0.0298(8) 0.0008(6) 0.0115(6) 0.0030(6)
O2 0.0273(8) 0.0238(8) 0.0348(9) 0.0007(6) 0.0090(7) -0.0014(6)
O3 0.0333(9) 0.0289(8) 0.0315(8) -0.0047(7) 0.0128(7) 0.0020(7)
O4 0.0273(8) 0.0356(9) 0.0296(8) 0.0022(7) 0.0057(7) -0.0002(7)
O5 0.0332(9) 0.0419(10) 0.0249(8) 0.0013(7) 0.0085(7) 0.0028(7)
N1 0.0316(10) 0.0292(10) 0.0220(9) 0.0009(7) 0.0069(8) -0.0056(8)
N2 0.0300(10) 0.0293(10) 0.0305(10) -0.0030(8) 0.0164(9) -0.0048(8)
C1 0.0210(10) 0.0224(10) 0.0327(11) -0.0058(9) 0.0077(8) -0.0005(8)
C2 0.0255(11) 0.0265(11) 0.0341(12) -0.0015(9) 0.0031(9) -0.0012(9)
C3 0.0287(12) 0.0287(12) 0.0509(16) 0.0010(11) -0.0003(11) 0.0009(10)
C4 0.0220(11) 0.0309(13) 0.071(2) -0.0034(13) 0.0056(12) 0.0064(10)
C5 0.0254(12) 0.0322(13) 0.0623(18) -0.0089(12) 0.0190(12) 0.0006(10)
C6 0.0251(11) 0.0245(11) 0.0395(13) -0.0063(9) 0.0134(9) -0.0016(8)
C7 0.0358(13) 0.0286(11) 0.0249(11) 0.0005(9) 0.0018(9) -0.0026(10)
C8 0.0383(13) 0.0409(14) 0.0220(10) 0.0053(9) 0.0072(9) -0.0105(11)
C9 0.0499(16) 0.0426(14) 0.0256(11) -0.0032(10) 0.0179(11) -0.0128(12)
C10 0.0332(12) 0.0339(12) 0.0368(13) -0.0077(10) 0.0212(10) -0.0010(10)
C11 0.0374(13) 0.0365(13) 0.0366(13) -0.0013(10) 0.0240(11) -0.0077(10)
C12 0.0302(11) 0.0247(10) 0.0221(10) 0.0015(8) -0.0003(8) -0.0012(9)
C13 0.0386(13) 0.0246(11) 0.0363(13) -0.0028(9) 0.0091(11) 0.0040(9)
C14 0.0363(13) 0.0311(12) 0.0270(11) -0.0064(9) 0.0067(9) 0.0044(10)
C15 0.0316(12) 0.0266(11) 0.0375(13) 0.0032(10) 0.0020(10) -0.0023(9)
C16 0.0531(18) 0.0414(16) 0.065(2) -0.0053(14) 0.0327(16) 0.0127(13)
C17 0.0278(11) 0.0264(11) 0.0327(12) -0.0023(9) -0.0008(9) -0.0019(9)
C18 0.0384(14) 0.0394(14) 0.0267(12) 0.0018(10) 0.0003(10) -0.0014(11)
C19 0.0433(14) 0.0271(11) 0.0245(11) -0.0019(9) 0.0086(10) -0.0019(10)
C20 0.0296(13) 0.0410(14) 0.0468(16) 0.0011(12) -0.0028(11) -0.0049(11)
C21 0.0548(18) 0.0521(17) 0.0251(12) 0.0012(12) 0.0105(12) -0.0016(14)
F3 0.0467(9) 0.0279(7) 0.0626(11) 0.0071(7) 0.0097(8) 0.0005(7)
F1 0.0618(11) 0.0428(9) 0.0470(10) 0.0020(7) 0.0258(8) -0.0093(8)
F2 0.0345(8) 0.0504(10) 0.0627(11) 0.0126(9) -0.0021(8) -0.0083(7)
F5 0.0340(10) 0.0697(14) 0.0640(13) 0.0282(11) -0.0095(9) -0.0033(9)
F6 0.0381(10) 0.0464(10) 0.0634(13) 0.0020(9) 0.0031(9) -0.0182(8)
F4 0.0297(9) 0.0671(13) 0.0741(14) -0.0249(11) 0.0039(9) 0.0059(9)
F4A 0.059(7) 0.098(9) 0.043(6) 0.004(6) 0.015(5) -0.024(6)
F6A 0.059(7) 0.098(9) 0.043(6) 0.004(6) 0.015(5) -0.024(6)
F5A 0.059(7) 0.098(9) 0.043(6) 0.004(6) 0.015(5) -0.024(6)

loop_
_atom_type_symbol
_atom_type_description
_atom_type_scat_dispersion_real
_atom_type_scat_dispersion_imag
_atom_type_scat_source
C C 0.0033 0.0016 'International Tables Vol C Tables 4.2.6.8 and 6.1.1.4'
H H 0.0000 0.0000 'International Tables Vol C Tables 4.2.6.8 and 6.1.1.4'
N N 0.0061 0.0033 'International Tables Vol C Tables 4.2.6.8 and 6.1.1.4'
O O 0.0106 0.0060 'International Tables Vol C Tables 4.2.6.8 and 6.1.1.4'
F F 0.0171 0.0103 'International Tables Vol C Tables 4.2.6.8 and 6.1.1.4'
Cl Cl 0.1484 0.1585 'International Tables Vol C Tables 4.2.6.8 and 6.1.1.4'
Gd Gd -0.1653 3.9035 'International Tables Vol C Tables 4.2.6.8 and 6.1.1.4'

loop_
_geom_angle_atom_site_label_1
_geom_angle_atom_site_label_2
_geom_angle_atom_site_label_3
_geom_angle
_geom_angle_site_symmetry_1
_geom_angle_site_symmetry_3
_geom_angle_publ_flag
O1 Gd O3 77.38(6) . . ?
O1 Gd O4 142.69(6) . . ?
O3 Gd O4 116.74(6) . . ?
O1 Gd O2 139.12(5) . . ?
O3 Gd O2 71.99(6) . . ?
O4 Gd O2 76.76(6) . . ?
O1 Gd O1 66.68(6) . 3_666 ?
O3 Gd O1 138.85(5) . 3_666 ?
O4 Gd O1 84.22(6) . 3_666 ?
O2 Gd O1 149.12(5) . 3_666 ?
O1 Gd O5 81.34(6) . . ?
O3 Gd O5 72.93(6) . . ?
O4 Gd O5 71.65(6) . . ?
O2 Gd O5 113.64(6) . . ?
O1 Gd O5 82.20(6) 3_666 . ?
O1 Gd N2 120.25(6) . 3_666 ?
O3 Gd N2 144.20(6) . 3_666 ?
O4 Gd N2 69.71(7) . 3_666 ?
O2 Gd N2 76.00(6) . 3_666 ?
O1 Gd N2 74.67(6) 3_666 3_666 ?
O5 Gd N2 136.42(7) . 3_666 ?
O1 Gd N1 70.97(6) . . ?
O3 Gd N1 78.71(6) . . ?
O4 Gd N1 142.90(6) . . ?
O2 Gd N1 76.95(6) . . ?
O1 Gd N1 106.36(6) 3_666 . ?
O5 Gd N1 143.94(6) . . ?
N2 Gd N1 78.84(7) 3_666 . ?
O1 Gd Gd 33.77(4) . 3_666 ?
O3 Gd Gd 109.06(4) . 3_666 ?
O4 Gd Gd 114.18(4) . 3_666 ?
O2 Gd Gd 165.22(4) . 3_666 ?
O1 Gd Gd 32.91(4) 3_666 3_666 ?
O5 Gd Gd 80.15(5) . 3_666 ?
N2 Gd Gd 97.94(5) 3_666 3_666 ?
N1 Gd Gd 88.71(5) . 3_666 ?
C1 O1 Gd 124.62(13) . . ?
C1 O1 Gd 121.83(13) . 3_666 ?
Gd O1 Gd 113.32(6) . 3_666 ?
C12 O2 Gd 132.85(15) . . ?
C14 O3 Gd 138.02(16) . . ?
C17 O4 Gd 134.82(16) . . ?
C19 O5 Gd 137.62(16) . . ?
C7 N1 C8 114.9(2) . . ?
C7 N1 Gd 124.00(16) . . ?
C8 N1 Gd 120.21(15) . . ?
C11 N2 C10 111.26(19) . . ?
C11 N2 Gd 119.66(15) . 3_666 ?
C10 N2 Gd 115.43(13) . 3_666 ?
C11 N2 H2N 104.4(19) . . ?
C10 N2 H2N 106.0(19) . . ?
Gd N2 H2N 97.4(19) 3_666 . ?
O1 C1 C6 119.1(2) . . ?
O1 C1 C2 121.4(2) . . ?
C6 C1 C2 119.5(2) . . ?
C3 C2 C1 119.3(2) . . ?
C3 C2 C7 117.2(2) . . ?
C1 C2 C7 123.5(2) . . ?
C4 C3 C2 120.0(3) . . ?
C4 C3 H3 120.0 . . ?
C2 C3 H3 120.0 . . ?
C3 C4 C5 121.1(2) . . ?
C3 C4 Cl1 120.1(2) . . ?
C5 C4 Cl1 118.8(2) . . ?
C4 C5 C6 120.6(2) . . ?
C4 C5 H5 119.7 . . ?
C6 C5 H5 119.7 . . ?
C5 C6 C1 119.4(2) . . ?
C5 C6 C10 122.1(2) . . ?
C1 C6 C10 118.4(2) . . ?
N1 C7 C2 127.3(2) . . ?
N1 C7 H7 116.4 . . ?
C2 C7 H7 116.4 . . ?
N1 C8 C9 114.2(2) . . ?
N1 C8 H8A 108.7 . . ?
C9 C8 H8A 108.7 . . ?
N1 C8 H8B 108.7 . . ?
C9 C8 H8B 108.7 . . ?
H8A C8 H8B 107.6 . . ?
C11 C9 C8 115.7(2) 3_666 . ?
C11 C9 H9A 108.4 3_666 . ?
C8 C9 H9A 108.4 . . ?
C11 C9 H9B 108.4 3_666 . ?
C8 C9 H9B 108.4 . . ?
H9A C9 H9B 107.4 . . ?
N2 C10 C6 112.4(2) . . ?
N2 C10 H10A 109.1 . . ?
C6 C10 H10A 109.1 . . ?
N2 C10 H10B 109.1 . . ?
C6 C10 H10B 109.1 . . ?
H10A C10 H10B 107.9 . . ?
N2 C11 C9 114.0(2) . 3_666 ?
N2 C11 H11A 108.8 . . ?
C9 C11 H11A 108.8 3_666 . ?
N2 C11 H11B 108.8 . . ?
C9 C11 H11B 108.8 3_666 . ?
H11A C11 H11B 107.6 . . ?
O2 C12 C13 129.1(2) . . ?
O2 C12 C15 112.6(2) . . ?
C13 C12 C15 118.2(2) . . ?
C12 C13 C14 122.3(2) . . ?
C12 C13 H13 118.8 . . ?
C14 C13 H13 118.8 . . ?
O3 C14 C13 123.3(2) . . ?
O3 C14 C16 117.1(2) . . ?
C13 C14 C16 119.5(2) . . ?
F1 C15 F2 106.7(2) . . ?
F1 C15 F3 107.0(2) . . ?
F2 C15 F3 106.4(2) . . ?
F1 C15 C12 111.5(2) . . ?
F2 C15 C12 110.6(2) . . ?
F3 C15 C12 114.2(2) . . ?
C14 C16 H16A 109.5 . . ?
C14 C16 H16B 109.5 . . ?
H16A C16 H16B 109.5 . . ?
C14 C16 H16C 109.5 . . ?
H16A C16 H16C 109.5 . . ?
H16B C16 H16C 109.5 . . ?
O4 C17 C18 128.5(2) . . ?
O4 C17 C20 113.1(2) . . ?
C18 C17 C20 118.3(2) . . ?
C17 C18 C19 122.1(2) . . ?
C17 C18 H18 118.9 . . ?
C19 C18 H18 118.9 . . ?
O5 C19 C18 124.7(2) . . ?
O5 C19 C21 117.1(2) . . ?
C18 C19 C21 118.2(2) . . ?
F4 C20 F6 106.3(2) . . ?
F4 C20 F5 107.4(2) . . ?
F6 C20 F5 106.2(2) . . ?
F4 C20 C17 112.4(2) . . ?
F6 C20 C17 110.4(2) . . ?
F5 C20 C17 113.7(2) . . ?
C17 C20 H20A 109.5 . . ?
C17 C20 H20B 109.5 . . ?
H20A C20 H20B 109.5 . . ?
C17 C20 H20C 109.5 . . ?
H20A C20 H20C 109.5 . . ?
H20B C20 H20C 109.5 . . ?
F6A C21 F4A 112.0(15) . . ?
F6A C21 F5A 115.5(14) . . ?
F4A C21 F5A 108.7(14) . . ?
F6A C21 C19 109.0(10) . . ?
F4A C21 C19 109.9(9) . . ?
F5A C21 C19 101.2(9) . . ?
C19 C21 H21A 109.5 . . ?
C19 C21 H21B 109.5 . . ?
H21A C21 H21B 109.5 . . ?
C19 C21 H21C 109.5 . . ?
H21A C21 H21C 109.5 . . ?
H21B C21 H21C 109.5 . . ?

loop_
_geom_bond_atom_site_label_1
_geom_bond_atom_site_label_2
_geom_bond_distance
_geom_bond_site_symmetry_2
_geom_bond_publ_flag
Gd O1 2.3282(15) . ?
Gd O3 2.3580(16) . ?
Gd O4 2.3739(18) . ?
Gd O2 2.3774(16) . ?
Gd O1 2.3814(16) 3_666 ?
Gd O5 2.3930(17) . ?
Gd N2 2.595(2) 3_666 ?
Gd N1 2.608(2) . ?
Gd Gd 3.9347(6) 3_666 ?
Cl1 C4 1.752(3) . ?
O1 C1 1.334(3) . ?
O2 C12 1.276(3) . ?
O3 C14 1.253(3) . ?
O4 C17 1.268(3) . ?
O5 C19 1.249(3) . ?
N1 C7 1.280(3) . ?
N1 C8 1.484(3) . ?
N2 C11 1.484(3) . ?
N2 C10 1.491(3) . ?
N2 H2N 0.87(3) . ?
C1 C6 1.410(3) . ?
C1 C2 1.416(3) . ?
C2 C3 1.413(3) . ?
C2 C7 1.467(3) . ?
C3 C4 1.374(4) . ?
C3 H3 0.9500 . ?
C4 C5 1.383(4) . ?
C5 C6 1.396(3) . ?
C5 H5 0.9500 . ?
C6 C10 1.504(4) . ?
C7 H7 0.9500 . ?
C8 C9 1.528(4) . ?
C8 H8A 0.9900 . ?
C8 H8B 0.9900 . ?
C9 C11 1.519(4) 3_666 ?
C9 H9A 0.9900 . ?
C9 H9B 0.9900 . ?
C10 H10A 0.9900 . ?
C10 H10B 0.9900 . ?
C11 H11A 0.9900 . ?
C11 H11B 0.9900 . ?
C12 C13 1.375(3) . ?
C12 C15 1.531(3) . ?
C13 C14 1.429(4) . ?
C13 H13 0.9500 . ?
C14 C16 1.511(3) . ?
C15 F1 1.332(3) . ?
C15 F2 1.342(3) . ?
C15 F3 1.349(3) . ?
C16 H16A 0.9800 . ?
C16 H16B 0.9800 . ?
C16 H16C 0.9800 . ?
C17 C18 1.379(4) . ?
C17 C20 1.534(4) . ?
C18 C19 1.420(4) . ?
C18 H18 0.9500 . ?
C19 C21 1.521(3) . ?
C20 F4 1.331(4) . ?
C20 F6 1.342(3) . ?
C20 F5 1.344(3) . ?
C20 H20A 0.9800 . ?
C20 H20B 0.9800 . ?
C20 H20C 0.9800 . ?
C21 F6A 1.18(2) . ?
C21 F4A 1.23(2) . ?
C21 F5A 1.29(2) . ?
C21 H21A 0.9800 . ?
C21 H21B 0.9800 . ?
C21 H21C 0.9800 . ?
